data_7120619
loop_
_publ_author_name
'Zhang, Youquan'
'Yu, aimin'
'jia, jiru'
'Ma, Shanshan'
'Li, Ke'
'Wei, Yin'
'Meng, Xiangtai'

_publ_section_title
;
 NaH promoted [4+3] annulation of crotonate-derived sulfur ylides and
 thioaurones: synthesis of 2,5-dihydrobenzo[4,5] thieno[3,2-b]oxepine
;
_journal_name_full 'Chem. Commun.'
_journal_paper_doi 10.1039/C7CC04466F
_journal_year 2017
_chemical_formula_sum 'C20 H15 Cl O5 S'
_chemical_formula_weight 402.83
_chemical_name_systematic
; 
 ? 
;
_space_group_IT_number 14
_symmetry_cell_setting monoclinic
_symmetry_space_group_name_Hall '-P 2ybc'
_symmetry_space_group_name_H-M 'P 1 21/c 1'
_atom_sites_solution_hydrogens geom
_atom_sites_solution_primary direct
_atom_sites_solution_secondary difmap
_audit_creation_method SHELXL-97
_audit_update_record
;
2017-04-26 deposited with the CCDC.
2017-09-05 downloaded from the CCDC.
;
_cell_angle_alpha 90.00
_cell_angle_beta 98.335(10)
_cell_angle_gamma 90.00
_cell_formula_units_Z 4
_cell_length_a 9.7083(11)
_cell_length_b 13.4391(12)
_cell_length_c 14.4317(14)
_cell_measurement_reflns_used 2821
_cell_measurement_temperature 293(2)
_cell_measurement_theta_max 30.1150
_cell_measurement_theta_min 2.8310
_cell_volume 1863.0(3)
_computing_structure_refinement 'SHELXL-97 (Sheldrick, 2008)'
_computing_structure_solution 'SHELXS-97 (Sheldrick, 2008)'
_diffrn_ambient_temperature 293(2)
_diffrn_measured_fraction_theta_full 0.995
_diffrn_measured_fraction_theta_max 0.995
_diffrn_measurement_device_type 'dtrek-CrysAlisPro-abstract goniometer imported rigaku-d*trek images'
_diffrn_radiation_monochromator graphite
_diffrn_radiation_source 'fine-focus sealed tube'
_diffrn_radiation_type MoK\a
_diffrn_radiation_wavelength 0.71073
_diffrn_reflns_av_R_equivalents 0.0325
_diffrn_reflns_av_sigmaI/netI 0.0400
_diffrn_reflns_limit_h_max 11
_diffrn_reflns_limit_h_min -10
_diffrn_reflns_limit_k_max 16
_diffrn_reflns_limit_k_min -14
_diffrn_reflns_limit_l_max 17
_diffrn_reflns_limit_l_min -17
_diffrn_reflns_number 7649
_diffrn_reflns_theta_full 26.00
_diffrn_reflns_theta_max 26.00
_diffrn_reflns_theta_min 2.08
_exptl_absorpt_coefficient_mu 0.346
_exptl_crystal_colour colorless
_exptl_crystal_density_diffrn 1.436
_exptl_crystal_density_method 'not measured'
_exptl_crystal_description block
_exptl_crystal_F_000 832
_refine_diff_density_max 1.139
_refine_diff_density_min -0.557
_refine_diff_density_rms 0.129
_refine_ls_extinction_method none
_refine_ls_goodness_of_fit_ref 1.155
_refine_ls_hydrogen_treatment mixed
_refine_ls_matrix_type full
_refine_ls_number_parameters 245
_refine_ls_number_reflns 3634
_refine_ls_number_restraints 0
_refine_ls_restrained_S_all 1.155
_refine_ls_R_factor_all 0.1377
_refine_ls_R_factor_gt 0.1255
_refine_ls_shift/su_max 0.000
_refine_ls_shift/su_mean 0.000
_refine_ls_structure_factor_coef Fsqd
_refine_ls_weighting_details 'calc w=1/[\s^2^(Fo^2^)+(0.0669P)^2^+22.0807P] where P=(Fo^2^+2Fc^2^)/3'
_refine_ls_weighting_scheme calc
_refine_ls_wR_factor_gt 0.3213
_refine_ls_wR_factor_ref 0.3277
_reflns_number_gt 2998
_reflns_number_total 3634
_reflns_threshold_expression >2sigma(I)
_cod_data_source_file c7cc04466f2.cif
_cod_data_source_block 3
_cod_database_code 7120619

loop_
_symmetry_equiv_pos_as_xyz
'x, y, z'
'-x, y+1/2, -z+1/2'
'-x, -y, -z'
'x, -y-1/2, z-1/2'

loop_
_atom_site_label
_atom_site_type_symbol
_atom_site_fract_x
_atom_site_fract_y
_atom_site_fract_z
_atom_site_U_iso_or_equiv
_atom_site_adp_type
_atom_site_occupancy
_atom_site_symmetry_multiplicity
_atom_site_calc_flag
_atom_site_refinement_flags
S1 S 0.87570(18) 0.44757(13) 0.71096(11) 0.0419(4) Uani 1 1 d .
Cl1 Cl 0.9621(2) 0.78562(15) 0.43313(15) 0.0610(5) Uani 1 1 d .
O3 O 0.6642(5) 0.4454(3) 0.4614(3) 0.0436(12) Uani 1 1 d .
O1 O 0.7609(6) 0.0948(4) 0.6395(3) 0.0527(13) Uani 1 1 d .
O4 O 0.9869(6) 0.3777(4) 0.7338(4) 0.0620(15) Uani 1 1 d .
O5 O 0.8113(6) 0.4860(4) 0.7876(3) 0.0630(16) Uani 1 1 d .
C3 C 0.6605(7) 0.2333(5) 0.5536(4) 0.0370(15) Uani 1 1 d .
C15 C 0.8405(7) 0.5425(5) 0.5526(4) 0.0366(14) Uani 1 1 d .
O2 O 0.6908(8) 0.0765(4) 0.4869(4) 0.080(2) Uani 1 1 d .
C2 C 0.7115(7) 0.1292(5) 0.5653(4) 0.0385(15) Uani 1 1 d .
C8 C 0.6834(6) 0.2981(4) 0.6414(4) 0.0351(14) Uani 1 1 d .
H8 H 0.7514 0.2629 0.6866 0.042 Uiso 1 1 calc R
C9 C 0.5516(7) 0.3060(5) 0.6859(4) 0.0396(15) Uani 1 1 d .
C20 C 0.8526(7) 0.6143(5) 0.4869(5) 0.0408(15) Uani 1 1 d .
H20 H 0.8004 0.6116 0.4276 0.049 Uiso 1 1 calc R
C7 C 0.7503(6) 0.3972(4) 0.6223(4) 0.0341(14) Uani 1 1 d .
C14 C 0.4999(8) 0.3950(6) 0.7170(5) 0.055(2) Uani 1 1 d .
H14 H 0.5470 0.4541 0.7098 0.066 Uiso 1 1 calc R
C6 C 0.7439(6) 0.4554(5) 0.5454(4) 0.0371(14) Uani 1 1 d .
C10 C 0.4772(8) 0.2187(6) 0.6991(5) 0.0509(18) Uani 1 1 d .
H10 H 0.5092 0.1578 0.6803 0.061 Uiso 1 1 calc R
C16 C 0.9211(7) 0.5457(5) 0.6413(4) 0.0427(16) Uani 1 1 d .
C5 C 0.5508(7) 0.3736(5) 0.4583(5) 0.0467(18) Uani 1 1 d .
H5A H 0.4906 0.3793 0.3987 0.056 Uiso 1 1 calc R
H5B H 0.4958 0.3889 0.5075 0.056 Uiso 1 1 calc R
C4 C 0.6034(7) 0.2689(5) 0.4704(4) 0.0443(17) Uani 1 1 d .
H4 H 0.5961 0.2275 0.4183 0.053 Uiso 1 1 calc R
C19 C 0.9470(7) 0.6922(5) 0.5127(5) 0.0460(17) Uani 1 1 d .
C11 C 0.3572(8) 0.2224(7) 0.7397(6) 0.060(2) Uani 1 1 d .
H11 H 0.3081 0.1641 0.7466 0.071 Uiso 1 1 calc R
C17 C 1.0146(8) 0.6215(6) 0.6658(5) 0.055(2) Uani 1 1 d .
H17 H 1.0689 0.6231 0.7245 0.065 Uiso 1 1 calc R
C18 C 1.0253(9) 0.6957(6) 0.5997(5) 0.056(2) Uani 1 1 d .
H18 H 1.0864 0.7485 0.6149 0.068 Uiso 1 1 calc R
C13 C 0.3815(8) 0.3967(7) 0.7577(6) 0.065(2) Uani 1 1 d .
H13 H 0.3493 0.4572 0.7774 0.078 Uiso 1 1 calc R
C12 C 0.3088(8) 0.3115(8) 0.7702(5) 0.064(2) Uani 1 1 d .
H12 H 0.2288 0.3136 0.7985 0.077 Uiso 1 1 calc R
C1 C 0.7361(15) -0.0269(7) 0.4937(7) 0.104(4) Uani 1 1 d .
H1A H 0.7122 -0.0588 0.4340 0.155 Uiso 1 1 calc R
H1B H 0.6908 -0.0607 0.5396 0.155 Uiso 1 1 calc R
H1C H 0.8351 -0.0295 0.5121 0.155 Uiso 1 1 calc R

loop_
_atom_site_aniso_label
_atom_site_aniso_U_11
_atom_site_aniso_U_22
_atom_site_aniso_U_33
_atom_site_aniso_U_23
_atom_site_aniso_U_13
_atom_site_aniso_U_12
S1 0.0499(9) 0.0449(9) 0.0285(7) -0.0024(7) -0.0030(6) 0.0038(8)
Cl1 0.0729(12) 0.0476(10) 0.0642(11) 0.0057(9) 0.0153(10) -0.0075(9)
O3 0.055(3) 0.037(2) 0.033(2) 0.0020(19) -0.011(2) -0.005(2)
O1 0.071(3) 0.040(2) 0.046(3) 0.008(2) 0.005(2) 0.008(2)
O4 0.064(3) 0.056(3) 0.058(3) 0.003(3) -0.022(3) 0.017(3)
O5 0.089(4) 0.070(3) 0.032(2) -0.012(2) 0.013(2) -0.003(3)
C3 0.042(3) 0.033(3) 0.035(3) -0.006(2) 0.001(3) 0.009(3)
C15 0.043(3) 0.034(3) 0.032(3) -0.005(2) 0.003(2) 0.002(3)
O2 0.154(6) 0.041(3) 0.044(3) -0.009(2) 0.012(3) 0.026(3)
C2 0.047(3) 0.035(3) 0.036(3) -0.001(3) 0.012(3) 0.003(3)
C8 0.038(3) 0.032(3) 0.034(3) -0.001(2) 0.002(2) 0.007(3)
C9 0.041(3) 0.042(3) 0.034(3) 0.000(3) -0.001(3) 0.006(3)
C20 0.049(3) 0.036(3) 0.038(3) -0.003(3) 0.007(3) 0.003(3)
C7 0.038(3) 0.031(3) 0.032(3) -0.004(2) 0.001(2) 0.005(3)
C14 0.066(4) 0.060(5) 0.042(4) -0.004(3) 0.016(3) 0.002(4)
C6 0.039(3) 0.036(3) 0.035(3) 0.000(3) 0.000(2) 0.005(3)
C10 0.052(4) 0.054(4) 0.049(4) 0.000(3) 0.014(3) 0.002(3)
C16 0.045(3) 0.045(4) 0.036(3) -0.002(3) -0.001(3) 0.001(3)
C5 0.045(4) 0.041(3) 0.048(4) 0.001(3) -0.012(3) -0.006(3)
C4 0.053(4) 0.047(4) 0.032(3) -0.004(3) 0.003(3) -0.005(3)
C19 0.047(4) 0.047(4) 0.046(4) 0.003(3) 0.015(3) -0.006(3)
C11 0.049(4) 0.070(5) 0.060(5) 0.005(4) 0.009(4) -0.008(4)
C17 0.055(4) 0.054(4) 0.048(4) -0.007(3) -0.014(3) -0.012(4)
C18 0.066(5) 0.047(4) 0.053(4) -0.018(3) 0.001(4) -0.018(4)
C13 0.056(4) 0.082(6) 0.059(5) -0.005(4) 0.015(4) 0.012(4)
C12 0.042(4) 0.105(7) 0.047(4) 0.004(4) 0.012(3) 0.012(4)
C1 0.204(12) 0.052(5) 0.062(5) -0.006(4) 0.044(7) 0.033(7)

loop_
_atom_type_symbol
_atom_type_description
_atom_type_scat_dispersion_real
_atom_type_scat_dispersion_imag
_atom_type_scat_source
C C 0.0033 0.0016 'International Tables Vol C Tables 4.2.6.8 and 6.1.1.4'
H H 0.0000 0.0000 'International Tables Vol C Tables 4.2.6.8 and 6.1.1.4'
Cl Cl 0.1484 0.1585 'International Tables Vol C Tables 4.2.6.8 and 6.1.1.4'
O O 0.0106 0.0060 'International Tables Vol C Tables 4.2.6.8 and 6.1.1.4'
S S 0.1246 0.1234 'International Tables Vol C Tables 4.2.6.8 and 6.1.1.4'

loop_
_geom_angle_atom_site_label_1
_geom_angle_atom_site_label_2
_geom_angle_atom_site_label_3
_geom_angle
O4 S1 O5 117.0(3)
O4 S1 C16 112.4(4)
O5 S1 C16 110.1(3)
O4 S1 C7 109.4(3)
O5 S1 C7 111.2(3)
C16 S1 C7 94.4(3)
C6 O3 C5 115.2(5)
C4 C3 C2 121.8(6)
C4 C3 C8 122.2(6)
C2 C3 C8 115.9(5)
C20 C15 C16 121.2(6)
C20 C15 C6 128.3(6)
C16 C15 C6 110.5(6)
C2 O2 C1 116.4(6)
O1 C2 O2 123.2(6)
O1 C2 C3 123.1(6)
O2 C2 C3 113.6(5)
C9 C8 C7 115.0(5)
C9 C8 C3 111.1(5)
C7 C8 C3 111.3(5)
C9 C8 H8 106.2
C7 C8 H8 106.2
C3 C8 H8 106.2
C14 C9 C10 117.1(7)
C14 C9 C8 124.1(6)
C10 C9 C8 118.8(6)
C15 C20 C19 117.4(6)
C15 C20 H20 121.3
C19 C20 H20 121.3
C6 C7 C8 133.2(5)
C6 C7 S1 108.5(5)
C8 C7 S1 118.1(4)
C13 C14 C9 121.2(8)
C13 C14 H14 119.4
C9 C14 H14 119.4
O3 C6 C7 129.3(6)
O3 C6 C15 114.4(5)
C7 C6 C15 116.3(5)
C11 C10 C9 120.7(7)
C11 C10 H10 119.7
C9 C10 H10 119.7
C17 C16 C15 121.2(6)
C17 C16 S1 128.3(5)
C15 C16 S1 110.3(5)
O3 C5 C4 112.0(6)
O3 C5 H5A 109.2
C4 C5 H5A 109.2
O3 C5 H5B 109.2
C4 C5 H5B 109.2
H5A C5 H5B 107.9
C3 C4 C5 122.1(6)
C3 C4 H4 119.0
C5 C4 H4 119.0
C18 C19 C20 121.4(7)
C18 C19 Cl1 119.7(6)
C20 C19 Cl1 118.8(5)
C10 C11 C12 120.9(8)
C10 C11 H11 119.5
C12 C11 H11 119.5
C16 C17 C18 117.7(6)
C16 C17 H17 121.2
C18 C17 H17 121.2
C19 C18 C17 121.0(7)
C19 C18 H18 119.5
C17 C18 H18 119.5
C14 C13 C12 121.6(9)
C14 C13 H13 119.2
C12 C13 H13 119.2
C13 C12 C11 118.5(7)
C13 C12 H12 120.7
C11 C12 H12 120.7
O2 C1 H1A 109.5
O2 C1 H1B 109.5
H1A C1 H1B 109.5
O2 C1 H1C 109.5
H1A C1 H1C 109.5
H1B C1 H1C 109.5

loop_
_geom_bond_atom_site_label_1
_geom_bond_atom_site_label_2
_geom_bond_distance
S1 O4 1.432(5)
S1 O5 1.442(5)
S1 C16 1.753(7)
S1 C7 1.768(6)
Cl1 C19 1.722(7)
O3 C6 1.347(7)
O3 C5 1.460(8)
O1 C2 1.201(8)
C3 C4 1.337(9)
C3 C2 1.486(9)
C3 C8 1.527(8)
C15 C20 1.370(9)
C15 C16 1.400(8)
C15 C6 1.495(9)
O2 C2 1.325(8)
O2 C1 1.457(10)
C8 C9 1.517(9)
C8 C7 1.524(9)
C8 H8 0.9800
C9 C14 1.396(10)
C9 C10 1.405(10)
C20 C19 1.405(9)
C20 H20 0.9300
C7 C6 1.351(9)
C14 C13 1.365(11)
C14 H14 0.9300
C10 C11 1.378(11)
C10 H10 0.9300
C16 C17 1.376(10)
C5 C4 1.498(10)
C5 H5A 0.9700
C5 H5B 0.9700
C4 H4 0.9300
C19 C18 1.372(10)
C11 C12 1.381(13)
C11 H11 0.9300
C17 C18 1.395(11)
C17 H17 0.9300
C18 H18 0.9300
C13 C12 1.370(13)
C13 H13 0.9300
C12 H12 0.9300
C1 H1A 0.9600
C1 H1B 0.9600
C1 H1C 0.9600
